data_7053122
loop_
_publ_author_name
'Patra, Ranjan'
'Titi, Hatem M.'
'Goldberg, Israel'

_publ_section_title
;
 Metal--organic coordination polymers with a new 3,5-(4-carboxybenzyloxy)
 benzoic acid linker
;
_journal_issue 5
_journal_name_full 'New Journal of Chemistry'
_journal_page_first 1494
_journal_paper_doi 10.1039/c3nj00054k
_journal_volume 37
_journal_year 2013
_chemical_formula_moiety 'C27 H26 N Nd O10'
_chemical_formula_sum 'C27 H26 N Nd O10'
_chemical_formula_weight 668.72
_chemical_name_systematic
;
?
;
_space_group_IT_number 12
_symmetry_cell_setting monoclinic
_symmetry_space_group_name_Hall '-C 2y'
_symmetry_space_group_name_H-M 'C 1 2/m 1'
_atom_sites_solution_hydrogens geom
_atom_sites_solution_primary direct
_atom_sites_solution_secondary difmap
_audit_creation_method SHELXL-97
_cell_angle_alpha 90.000
_cell_angle_beta 105.445(3)
_cell_angle_gamma 90.000
_cell_formula_units_Z 4
_cell_length_a 13.6593(4)
_cell_length_b 24.5441(11)
_cell_length_c 8.4234(3)
_cell_measurement_reflns_used 2928
_cell_measurement_temperature 110(2)
_cell_measurement_theta_max 27.86
_cell_measurement_theta_min 2.41
_cell_volume 2722.00(18)
_computing_cell_refinement Denzo
_computing_data_collection 'Collect, Nonius B.V.'
_computing_data_reduction 'Denzo & Scalepack'
_computing_structure_refinement 'SHELXL-97 (Sheldrick, 1997)'
_computing_structure_solution SIR-97
_diffrn_ambient_temperature 110(2)
_diffrn_detector_area_resol_mean 12.8
_diffrn_measured_fraction_theta_full 0.977
_diffrn_measured_fraction_theta_max 0.977
_diffrn_measurement_device_type 'Nonius KappaCCD'
_diffrn_measurement_method '1 deg. \f and \w scans'
_diffrn_radiation_monochromator graphite
_diffrn_radiation_source 'fine-focus sealed tube'
_diffrn_radiation_type MoK\a
_diffrn_radiation_wavelength 0.71073
_diffrn_reflns_av_R_equivalents 0.0450
_diffrn_reflns_av_sigmaI/netI 0.0445
_diffrn_reflns_limit_h_max 17
_diffrn_reflns_limit_h_min 0
_diffrn_reflns_limit_k_max 32
_diffrn_reflns_limit_k_min 0
_diffrn_reflns_limit_l_max 10
_diffrn_reflns_limit_l_min -10
_diffrn_reflns_number 10937
_diffrn_reflns_theta_full 27.86
_diffrn_reflns_theta_max 27.86
_diffrn_reflns_theta_min 2.70
_diffrn_standards_number 0
_exptl_absorpt_coefficient_mu 1.965
_exptl_absorpt_correction_T_max 0.8277
_exptl_absorpt_correction_T_min 0.5902
_exptl_absorpt_correction_type multi-scan
_exptl_absorpt_process_details 'Blessing, 1995'
_exptl_crystal_colour colorless
_exptl_crystal_density_diffrn 1.632
_exptl_crystal_density_method 'not measured'
_exptl_crystal_description needles
_exptl_crystal_F_000 1340
_exptl_crystal_size_max 0.30
_exptl_crystal_size_mid 0.15
_exptl_crystal_size_min 0.10
_refine_diff_density_max 2.373
_refine_diff_density_min -1.233
_refine_diff_density_rms 0.123
_refine_ls_extinction_method none
_refine_ls_goodness_of_fit_ref 1.066
_refine_ls_hydrogen_treatment constr
_refine_ls_matrix_type full
_refine_ls_number_parameters 193
_refine_ls_number_reflns 3241
_refine_ls_number_restraints 0
_refine_ls_restrained_S_all 1.066
_refine_ls_R_factor_all 0.0525
_refine_ls_R_factor_gt 0.0403
_refine_ls_shift/su_max 0.000
_refine_ls_shift/su_mean 0.000
_refine_ls_structure_factor_coef Fsqd
_refine_ls_weighting_details 'calc w=1/[\s^2^(Fo^2^)+(0.0580P)^2^+2.8163P] where P=(Fo^2^+2Fc^2^)/3'
_refine_ls_weighting_scheme calc
_refine_ls_wR_factor_gt 0.0946
_refine_ls_wR_factor_ref 0.1005
_reflns_number_gt 2734
_reflns_number_total 3241
_reflns_threshold_expression >2sigma(I)
_cod_data_source_file c3nj00054k.txt
_cod_data_source_block 2
_cod_original_sg_symbol_H-M 'C 2/m'
_cod_database_code 7053122

loop_
_symmetry_equiv_pos_as_xyz
'x, y, z'
'-x, y, -z'
'x+1/2, y+1/2, z'
'-x+1/2, y+1/2, -z'
'-x, -y, -z'
'x, -y, z'
'-x+1/2, -y+1/2, -z'
'x+1/2, -y+1/2, z'

loop_
_atom_site_label
_atom_site_type_symbol
_atom_site_fract_x
_atom_site_fract_y
_atom_site_fract_z
_atom_site_U_iso_or_equiv
_atom_site_adp_type
_atom_site_occupancy
_atom_site_symmetry_multiplicity
_atom_site_calc_flag
_atom_site_refinement_flags
Nd1 Nd 0.13519(2) 0.5000 0.34060(3) 0.02819(11) Uani 1 2 d S
O2 O 0.0667(2) 0.42543(11) 0.4479(4) 0.0405(7) Uani 1 1 d .
C3 C 0.0000 0.4019(2) 0.5000 0.0292(11) Uani 1 2 d S
C4 C 0.0000 0.3403(2) 0.5000 0.0250(10) Uani 1 2 d S
C5 C 0.0540(3) 0.31268(15) 0.4059(4) 0.0269(7) Uani 1 1 d .
H5 H 0.0911 0.3322 0.3437 0.032 Uiso 1 1 calc R
C6 C 0.0524(3) 0.25577(15) 0.4050(4) 0.0275(7) Uani 1 1 d .
C7 C 0.0000 0.2275(2) 0.5000 0.0271(10) Uani 1 2 d S
H7 H 0.0000 0.1888 0.5000 0.033 Uiso 1 2 calc SR
O8 O 0.0999(2) 0.22380(11) 0.3151(3) 0.0306(6) Uani 1 1 d .
C9 C 0.1519(3) 0.25149(16) 0.2097(5) 0.0319(8) Uani 1 1 d .
H9A H 0.2101 0.2727 0.2766 0.038 Uiso 1 1 calc R
H9B H 0.1051 0.2768 0.1344 0.038 Uiso 1 1 calc R
C10 C 0.1884(3) 0.20797(16) 0.1131(5) 0.0302(8) Uani 1 1 d .
C11 C 0.1279(3) 0.19139(17) -0.0392(5) 0.0340(8) Uani 1 1 d .
H11 H 0.0635 0.2079 -0.0833 0.041 Uiso 1 1 calc R
C12 C 0.1611(3) 0.15059(18) -0.1277(5) 0.0343(9) Uani 1 1 d .
H12 H 0.1195 0.1395 -0.2318 0.041 Uiso 1 1 calc R
C13 C 0.2551(3) 0.12622(16) -0.0635(4) 0.0303(8) Uani 1 1 d .
C14 C 0.3165(3) 0.14374(18) 0.0873(5) 0.0368(9) Uani 1 1 d .
H14 H 0.3814 0.1277 0.1309 0.044 Uiso 1 1 calc R
C15 C 0.2834(3) 0.18440(18) 0.1737(5) 0.0379(9) Uani 1 1 d .
H15 H 0.3262 0.1964 0.2760 0.046 Uiso 1 1 calc R
C16 C 0.2910(3) 0.08263(17) -0.1593(5) 0.0328(8) Uani 1 1 d .
O17 O 0.2337(2) 0.06639(13) -0.2944(3) 0.0420(7) Uani 1 1 d .
O18 O 0.3788(2) 0.06280(15) -0.1023(4) 0.0508(9) Uani 1 1 d .
O19 O -0.0452(3) 0.5000 0.1811(5) 0.0409(9) Uani 1 2 d S
H19 H -0.0651 0.5265 0.1149 0.049 Uiso 0.50 1 d PR
O20 O 0.2582(3) 0.5000 0.6036(5) 0.0418(10) Uani 1 2 d S
C21 C 0.3476(7) 0.5171(3) 0.6660(10) 0.039(2) Uani 0.50 1 d P
H21 H 0.3611 0.5548 0.6756 0.047 Uiso 0.50 1 d PR
N22 N 0.4211(7) 0.4808(3) 0.7178(11) 0.053(2) Uani 0.50 1 d P
C23 C 0.3850(5) 0.4218(2) 0.6923(9) 0.0801(19) Uani 0.50 1 d P.
H23A H 0.3830 0.4072 0.8001 0.120 Uiso 0.50 1 d PR
H23B H 0.4305 0.3998 0.6470 0.120 Uiso 0.50 1 d PR
H23C H 0.3170 0.4210 0.6160 0.120 Uiso 0.50 1 d PR
C24 C 0.5291(6) 0.5000 0.7848(14) 0.094(3) Uani 1 2 d S
H24A H 0.5318 0.5395 0.7758 0.141 Uiso 0.50 1 d PR
H24B H 0.5710 0.4834 0.7203 0.141 Uiso 0.50 1 d PR
H24C H 0.5544 0.4893 0.9014 0.141 Uiso 0.50 1 d PR
C25 C 0.3850(5) 0.4218(2) 0.6923(9) 0.0801(19) Uani 0.50 1 d P.
H25A H 0.3830 0.4072 0.8001 0.120 Uiso 0.50 1 d PR
H25B H 0.4305 0.3998 0.6470 0.120 Uiso 0.50 1 d PR
H25C H 0.3170 0.4210 0.6160 0.120 Uiso 0.50 1 d PR

loop_
_atom_site_aniso_label
_atom_site_aniso_U_11
_atom_site_aniso_U_22
_atom_site_aniso_U_33
_atom_site_aniso_U_23
_atom_site_aniso_U_13
_atom_site_aniso_U_12
Nd1 0.02858(17) 0.02934(18) 0.02985(17) 0.000 0.01336(11) 0.000
O2 0.0442(17) 0.0274(15) 0.0570(19) 0.0027(13) 0.0261(14) -0.0022(12)
C3 0.037(3) 0.026(3) 0.025(2) 0.000 0.009(2) 0.000
C4 0.028(2) 0.020(2) 0.026(2) 0.000 0.0050(18) 0.000
C5 0.0282(18) 0.028(2) 0.0255(17) 0.0035(14) 0.0084(13) -0.0001(14)
C6 0.0310(18) 0.027(2) 0.0256(17) -0.0020(13) 0.0095(14) 0.0034(14)
C7 0.033(3) 0.022(3) 0.027(2) 0.000 0.010(2) 0.000
O8 0.0401(14) 0.0247(14) 0.0320(13) 0.0001(10) 0.0185(11) 0.0024(11)
C9 0.036(2) 0.033(2) 0.0317(19) -0.0011(15) 0.0172(15) -0.0004(16)
C10 0.0329(19) 0.028(2) 0.0339(19) 0.0011(15) 0.0159(15) 0.0013(15)
C11 0.0281(19) 0.040(2) 0.035(2) -0.0008(16) 0.0105(15) 0.0084(16)
C12 0.034(2) 0.040(2) 0.0304(19) -0.0010(16) 0.0127(15) 0.0022(17)
C13 0.0322(19) 0.033(2) 0.0286(18) -0.0002(15) 0.0136(14) 0.0028(16)
C14 0.033(2) 0.043(2) 0.032(2) 0.0002(17) 0.0049(15) 0.0082(17)
C15 0.038(2) 0.044(3) 0.030(2) -0.0069(16) 0.0053(16) 0.0068(18)
C16 0.0315(19) 0.036(2) 0.033(2) 0.0004(16) 0.0135(15) 0.0033(16)
O17 0.0346(15) 0.0513(19) 0.0384(16) -0.0145(13) 0.0067(12) 0.0095(13)
O18 0.0409(17) 0.064(2) 0.0433(17) -0.0164(15) 0.0044(13) 0.0235(15)
O19 0.032(2) 0.050(3) 0.039(2) 0.000 0.0071(16) 0.000
O20 0.041(2) 0.052(3) 0.032(2) 0.000 0.0070(17) 0.000
C21 0.054(6) 0.025(5) 0.036(4) -0.003(3) 0.010(4) -0.003(3)
N22 0.039(4) 0.053(6) 0.065(5) 0.006(3) 0.007(4) 0.007(3)
C23 0.104(5) 0.037(3) 0.099(5) 0.013(3) 0.027(4) 0.009(3)
C24 0.034(4) 0.110(9) 0.132(9) 0.000 0.010(5) 0.000
C25 0.104(5) 0.037(3) 0.099(5) 0.013(3) 0.027(4) 0.009(3)

loop_
_atom_type_symbol
_atom_type_description
_atom_type_scat_dispersion_real
_atom_type_scat_dispersion_imag
_atom_type_scat_source
C C 0.0033 0.0016 'International Tables Vol C Tables 4.2.6.8 and 6.1.1.4'
H H 0.0000 0.0000 'International Tables Vol C Tables 4.2.6.8 and 6.1.1.4'
Nd Nd -0.2486 2.6331 'International Tables Vol C Tables 4.2.6.8 and 6.1.1.4'
O O 0.0106 0.0060 'International Tables Vol C Tables 4.2.6.8 and 6.1.1.4'
N N 0.0061 0.0033 'International Tables Vol C Tables 4.2.6.8 and 6.1.1.4'

loop_
_geom_angle_atom_site_label_1
_geom_angle_atom_site_label_2
_geom_angle_atom_site_label_3
_geom_angle
_geom_angle_site_symmetry_1
_geom_angle_site_symmetry_3
O2 Nd1 O2 102.72(14) . 6_565
O2 Nd1 O20 84.10(10) . .
O2 Nd1 O20 84.10(10) 6_565 .
O2 Nd1 O19 76.55(9) . .
O2 Nd1 O19 76.55(9) 6_565 .
O20 Nd1 O19 148.66(14) . .
O2 Nd1 O18 82.82(11) . 7
O2 Nd1 O18 147.04(10) 6_565 7
O20 Nd1 O18 128.85(9) . 7
O19 Nd1 O18 73.22(10) . 7
O2 Nd1 O18 147.04(10) . 4
O2 Nd1 O18 82.82(11) 6_565 4
O20 Nd1 O18 128.85(9) . 4
O19 Nd1 O18 73.22(10) . 4
O18 Nd1 O18 76.22(17) 7 4
O2 Nd1 O17 85.84(10) . 7
O2 Nd1 O17 159.23(10) 6_565 7
O20 Nd1 O17 77.94(10) . 7
O19 Nd1 O17 124.11(9) . 7
O18 Nd1 O17 51.97(9) 7 7
O18 Nd1 O17 100.37(11) 4 7
O2 Nd1 O17 159.23(10) . 4
O2 Nd1 O17 85.84(10) 6_565 4
O20 Nd1 O17 77.94(10) . 4
O19 Nd1 O17 124.11(9) . 4
O18 Nd1 O17 100.37(11) 7 4
O18 Nd1 O17 51.97(9) 4 4
O17 Nd1 O17 80.33(15) 7 4
O2 Nd1 C16 170.85(11) . 4
O2 Nd1 C16 83.48(11) 6_565 4
O20 Nd1 C16 103.40(10) . 4
O19 Nd1 C16 98.68(10) . 4
O18 Nd1 C16 88.33(12) 7 4
O18 Nd1 C16 26.00(10) 4 4
O17 Nd1 C16 90.57(11) 7 4
O17 Nd1 C16 25.97(10) 4 4
O2 Nd1 C16 83.48(11) . 7
O2 Nd1 C16 170.85(11) 6_565 7
O20 Nd1 C16 103.40(10) . 7
O19 Nd1 C16 98.68(10) . 7
O18 Nd1 C16 26.00(10) 7 7
O18 Nd1 C16 88.34(12) 4 7
O17 Nd1 C16 25.97(10) 7 7
O17 Nd1 C16 90.57(11) 4 7
C16 Nd1 C16 89.60(16) 4 7
C3 O2 Nd1 153.8(3) . .
O2 C3 O2 125.1(5) 2_556 .
O2 C3 C4 117.4(3) 2_556 .
O2 C3 C4 117.4(3) . .
C5 C4 C5 121.7(5) . 2_556
C5 C4 C3 119.1(2) . .
C5 C4 C3 119.1(2) 2_556 .
C4 C5 C6 118.7(3) . .
C4 C5 H5 120.7 . .
C6 C5 H5 120.7 . .
O8 C6 C7 115.1(3) . .
O8 C6 C5 124.6(3) . .
C7 C6 C5 120.3(3) . .
C6 C7 C6 120.2(5) 2_556 .
C6 C7 H7 119.9 2_556 .
C6 C7 H7 119.9 . .
C6 O8 C9 117.0(3) . .
O8 C9 C10 106.6(3) . .
O8 C9 H9A 110.4 . .
C10 C9 H9A 110.4 . .
O8 C9 H9B 110.4 . .
C10 C9 H9B 110.4 . .
H9A C9 H9B 108.6 . .
C15 C10 C11 119.1(3) . .
C15 C10 C9 120.6(4) . .
C11 C10 C9 120.3(3) . .
C10 C11 C12 120.4(4) . .
C10 C11 H11 119.8 . .
C12 C11 H11 119.8 . .
C13 C12 C11 120.0(4) . .
C13 C12 H12 120.0 . .
C11 C12 H12 120.0 . .
C12 C13 C14 119.5(4) . .
C12 C13 C16 119.9(3) . .
C14 C13 C16 120.6(3) . .
C15 C14 C13 120.1(4) . .
C15 C14 H14 119.9 . .
C13 C14 H14 119.9 . .
C14 C15 C10 120.9(4) . .
C14 C15 H15 119.6 . .
C10 C15 H15 119.6 . .
O17 C16 O18 121.2(4) . .
O17 C16 C13 119.9(3) . .
O18 C16 C13 118.9(3) . .
O17 C16 Nd1 61.3(2) . 7
O18 C16 Nd1 59.9(2) . 7
C13 C16 Nd1 178.6(3) . 7
C16 O17 Nd1 92.8(2) . 7
C16 O18 Nd1 94.1(2) . 7
Nd1 O19 H19 117.0 . .
C21 O20 Nd1 138.2(4) . .
O20 C21 N22 118.4(7) . .
O20 C21 H21 120.3 . .
N22 C21 H21 121.2 . .
C21 N22 C24 119.5(7) . .
C21 N22 C23 113.8(7) . .
C24 N22 C23 126.6(6) . .
N22 C23 H23A 107.6 . .
N22 C23 H23B 111.4 . .
H23A C23 H23B 109.7 . .
N22 C23 H23C 109.1 . .
H23A C23 H23C 110.1 . .
H23B C23 H23C 108.9 . .
N22 C24 H24A 109.6 . .
N22 C24 H24B 108.7 . .
H24A C24 H24B 109.4 . .
N22 C24 H24C 109.8 . .
H24A C24 H24C 109.3 . .
H24B C24 H24C 110.0 . .

loop_
_geom_bond_atom_site_label_1
_geom_bond_atom_site_label_2
_geom_bond_distance
_geom_bond_site_symmetry_2
Nd1 O2 2.343(3) .
Nd1 O2 2.343(3) 6_565
Nd1 O20 2.398(4) .
Nd1 O19 2.472(4) .
Nd1 O18 2.497(3) 7
Nd1 O18 2.497(3) 4
Nd1 O17 2.527(3) 7
Nd1 O17 2.527(3) 4
Nd1 C16 2.878(4) 4
Nd1 C16 2.878(4) 7
O2 C3 1.253(4) .
C3 O2 1.253(4) 2_556
C3 C4 1.511(7) .
C4 C5 1.394(4) .
C4 C5 1.394(4) 2_556
C5 C6 1.397(5) .
C5 H5 0.9500 .
C6 O8 1.368(4) .
C6 C7 1.392(4) .
C7 C6 1.392(4) 2_556
C7 H7 0.9500 .
O8 C9 1.446(4) .
C9 C10 1.506(5) .
C9 H9A 0.9900 .
C9 H9B 0.9900 .
C10 C15 1.387(6) .
C10 C11 1.390(6) .
C11 C12 1.394(5) .
C11 H11 0.9500 .
C12 C13 1.389(5) .
C12 H12 0.9500 .
C13 C14 1.391(6) .
C13 C16 1.499(5) .
C14 C15 1.381(6) .
C14 H14 0.9500 .
C15 H15 0.9500 .
C16 O17 1.262(5) .
C16 O18 1.265(5) .
C16 Nd1 2.878(4) 7
O17 Nd1 2.527(3) 7
O18 Nd1 2.497(3) 7
O19 H19 0.8521 .
O20 C21 1.265(9) 6_565
O20 C21 1.265(9) .
C21 N22 1.326(11) .
C21 H21 0.9442 .
N22 C24 1.508(11) .
N22 C23 1.525(10) .
C23 H23A 0.9837 .
C23 H23B 0.9747 .
C23 H23C 0.9783 .
C24 H24A 0.9741 .
C24 H24B 0.9765 .
C24 H24C 0.9856 .
